data_7060662
loop_
_publ_author_name
'Rahimi, Naser'
'Zargarian, Davit'

_publ_section_title
;
 Cationic tetra- and pentacoordinate complexes of nickel based on POCN-
 and POCOP-type pincer ligands: synthesis, characterization, and ligand
 exchange studies
;
_journal_issue 33
_journal_name_full 'New Journal of Chemistry'
_journal_page_first 15063
_journal_page_last 15073
_journal_paper_doi 10.1039/D1NJ01355F
_journal_volume 45
_journal_year 2021
_chemical_formula_moiety 'C44 H62 N4 Ni2 O4 P2, C4 H8 O, 2(F6 Sb)'
_chemical_formula_sum 'C48 H70 F12 N4 Ni2 O5 P2 Sb2'
_chemical_formula_weight 1433.94
_chemical_name_systematic POCN-Ni-bipy*-Ni-POCN
_space_group_crystal_system monoclinic
_space_group_IT_number 14
_space_group_name_Hall '-P 2ybc'
_space_group_name_H-M_alt 'P 1 21/c 1'
_atom_sites_solution_hydrogens geom
_atom_sites_solution_primary dual
_audit_creation_date 2021-03-19
_audit_creation_method
;
Olex2 1.3
(compiled 2020.11.12 svn.r5f609507 for OlexSys, GUI svn.r6272)
;
_audit_update_record
;
2021-03-19 deposited with the CCDC.	2021-05-10 downloaded from the CCDC.
;
_cell_angle_alpha 90
_cell_angle_beta 98.0150(10)
_cell_angle_gamma 90
_cell_formula_units_Z 4
_cell_length_a 18.3475(5)
_cell_length_b 12.6233(4)
_cell_length_c 24.3404(6)
_cell_measurement_reflns_used 9851
_cell_measurement_temperature 100
_cell_measurement_theta_max 71.94
_cell_measurement_theta_min 2.43
_cell_volume 5582.3(3)
_computing_cell_refinement
'SAINT (2013) V8.38A; Integration Software for Single Crystal Data. Bruker AXS Inc., Madison, WI 53719-1173.'
_computing_data_collection
;
APEX 2 (2013) Bruker AXS Inc., Madison, WI 53719-1173.
;
_computing_data_reduction
'SAINT (2013) V8.38A; Integration Software for Single Crystal Data. Bruker AXS Inc., Madison, WI 53719-1173.'
_computing_molecular_graphics 'Olex2 1.3 (Dolomanov et al., 2009)'
_computing_publication_material 'Olex2 1.3 (Dolomanov et al., 2009)'
_computing_structure_refinement 'XL (Sheldrick, 2008)'
_computing_structure_solution 'XT (Sheldrick, 2015)'
_diffrn_ambient_temperature 100
_diffrn_detector 'CCD area detector'
_diffrn_detector_area_resol_mean 8.3
_diffrn_detector_type 'Bruker APEX2 CCD'
_diffrn_measured_fraction_theta_full 0.999
_diffrn_measured_fraction_theta_max 0.996
_diffrn_measurement_device 'three-circle diffractometer'
_diffrn_measurement_device_type 'Bruker Smart APEX'
_diffrn_measurement_method '\w scans'
_diffrn_radiation_collimation 'Focusing mirrors'
_diffrn_radiation_monochromator 'Quazar MX Mirror Optics'
_diffrn_radiation_probe x-ray
_diffrn_radiation_type CuK\a
_diffrn_radiation_wavelength 1.54178
_diffrn_reflns_av_R_equivalents 0.0426
_diffrn_reflns_av_unetI/netI 0.0311
_diffrn_reflns_Laue_measured_fraction_full 0.999
_diffrn_reflns_Laue_measured_fraction_max 0.996
_diffrn_reflns_limit_h_max 22
_diffrn_reflns_limit_h_min -22
_diffrn_reflns_limit_k_max 15
_diffrn_reflns_limit_k_min -15
_diffrn_reflns_limit_l_max 29
_diffrn_reflns_limit_l_min -29
_diffrn_reflns_number 52101
_diffrn_reflns_point_group_measured_fraction_full 0.999
_diffrn_reflns_point_group_measured_fraction_max 0.996
_diffrn_reflns_theta_full 67.679
_diffrn_reflns_theta_max 70.089
_diffrn_reflns_theta_min 2.432
_diffrn_source 'Microfocus Source'
_diffrn_source_target Cu
_diffrn_source_type 'Incoatec I\mS High Brilliance Microsource'
_diffrn_standards_number 0
_exptl_absorpt_coefficient_mu 9.661
_exptl_absorpt_correction_T_max 0.5220
_exptl_absorpt_correction_T_min 0.3322
_exptl_absorpt_correction_type multi-scan
_exptl_absorpt_process_details
'SADABS-2016/2 (Bruker,2016/2) was used for absorption correction. wR2(int) was 0.1000 before and 0.0548 after correction. The Ratio of minimum to maximum transmission is 0.6364. The \l/2 correction factor is Not present.'
_exptl_crystal_colour yellow
_exptl_crystal_colour_primary yellow
_exptl_crystal_density_diffrn 1.706
_exptl_crystal_description needle
_exptl_crystal_F_000 2888
_exptl_crystal_size_max 0.13
_exptl_crystal_size_mid 0.03
_exptl_crystal_size_min 0.03
_refine_diff_density_max 0.973
_refine_diff_density_min -0.813
_refine_diff_density_rms 0.084
_refine_ls_extinction_method none
_refine_ls_goodness_of_fit_ref 1.037
_refine_ls_hydrogen_treatment constr
_refine_ls_matrix_type full
_refine_ls_number_parameters 684
_refine_ls_number_reflns 10576
_refine_ls_number_restraints 0
_refine_ls_restrained_S_all 1.037
_refine_ls_R_factor_all 0.0432
_refine_ls_R_factor_gt 0.0368
_refine_ls_shift/su_max 0.003
_refine_ls_shift/su_mean 0.000
_refine_ls_structure_factor_coef Fsqd
_refine_ls_weighting_details 'w=1/[\s^2^(Fo^2^)+(0.0503P)^2^+7.2269P] where P=(Fo^2^+2Fc^2^)/3'
_refine_ls_weighting_scheme calc
_refine_ls_wR_factor_gt 0.0939
_refine_ls_wR_factor_ref 0.0982
_reflns_Friedel_coverage 0.000
_reflns_number_gt 9252
_reflns_number_total 10576
_reflns_threshold_expression 'I > 2\s(I)'
_cod_data_source_file d1nj01355f2.cif
_cod_data_source_block 1e-naser8
_cod_depositor_comments
;
The following automatic conversions were performed:

data item '_diffrn_radiation_probe' value 'X-ray' was changed to
'x-ray' in accordance with the
/home/data/users/saulius/crontab/automatic-downloads/rss-feeds/RSC/lib/dictionaries/cif_core.dic
dictionary named 'cif_core.dic' version 2.4.2 last updated on
2011-04-26.

Automatic conversion script
Id: cif_fix_values 7556 2019-12-06 15:28:31Z antanas 

 Adding full bibliography for 7060661--7060668.cif.
;
_cod_database_code 7060662
_shelx_shelxl_version_number 2017/1
_shelx_space_group_comment
;
The symmetry employed for this shelxl refinement is uniquely defined
by the following loop, which should always be used as a source of
symmetry information in preference to the above space-group names.
They are only intended as comments.
;
_shelx_estimated_absorpt_t_max 0.760
_shelx_estimated_absorpt_t_min 0.366
_olex2_refinement_description
;
1.a Ternary CH refined with riding coordinates:
 C3(H3), C3A(H3A), C6(H6), C6A(H6A)
1.b Secondary CH2 refined with riding coordinates:
 C13(H13A,H13B), C13A(H13C,H13D), C14(H14A,H14B), C14A(H14C,H14D), C15(H15A,
 H15B), C15A(H15C,H15D), C16(H16C,H16D), C16A(H16A,H16B), C17(H17C,H17D),
 C17A(H17A,H17B), C1B(H,HA), C2B(HF,HG), C3B(HB,HC), C4B(HD,HE)
1.c Aromatic/amide H refined with riding coordinates:
 C8(H8), C8A(H8A), C9(H9), C9A(H9A), C10(H10), C10A(H10A), C18(H18),
 C18A(H18A), C19(H19), C19A(H19A), C21(H21), C21A(H21A), C22(H22), C22A(H22A)
1.d Idealised Me refined as rotating group:
 C1(H1A,H1B,H1C), C1A(H1AA,H1AB,H1AC), C2(H2A,H2B,H2C), C2A(H2AA,H2AB,H2AC),
 C4(H4B,H4A,H4C), C4A(H4AA,H4AB,H4AC), C5(H5A,H5B,H5C), C5A(H5AA,H5AB,H5AC)
;
_olex2_submission_special_instructions 'No special instructions were received'

loop_
_space_group_symop_operation_xyz
'x, y, z'
'-x, y+1/2, -z+1/2'
'-x, -y, -z'
'x, -y-1/2, z-1/2'

loop_
_atom_site_label
_atom_site_type_symbol
_atom_site_fract_x
_atom_site_fract_y
_atom_site_fract_z
_atom_site_U_iso_or_equiv
_atom_site_adp_type
_atom_site_occupancy
_atom_site_site_symmetry_order
_atom_site_calc_flag
_atom_site_refinement_flags_posn
_atom_site_refinement_flags_adp
_atom_site_refinement_flags_occupancy
_atom_site_disorder_assembly
_atom_site_disorder_group
Ni1 Ni 0.96009(3) 0.57628(4) 0.17211(2) 0.02409(13) Uani 1 1 d . . . . .
Ni1A Ni 0.50900(3) 0.33613(4) 0.39481(2) 0.02213(12) Uani 1 1 d . . . . .
P1 P 0.89776(5) 0.62200(7) 0.09537(4) 0.02731(18) Uani 1 1 d . . . . .
P1A P 0.52093(5) 0.16960(6) 0.40846(4) 0.02497(17) Uani 1 1 d . . . . .
O1 O 0.95163(13) 0.6928(2) 0.06050(10) 0.0306(5) Uani 1 1 d . . . . .
O1A O 0.46024(14) 0.13333(19) 0.44872(10) 0.0320(5) Uani 1 1 d . . . . .
O2 O 1.03432(15) 0.3004(2) 0.25930(10) 0.0348(6) Uani 1 1 d . . . . .
O2A O 0.43470(15) 0.6568(2) 0.30327(11) 0.0394(6) Uani 1 1 d . . . . .
N1 N 1.04870(15) 0.5218(2) 0.22648(11) 0.0259(6) Uani 1 1 d . . . . .
N1A N 0.46538(15) 0.4849(2) 0.38414(11) 0.0245(6) Uani 1 1 d . . . . .
N2 N 0.87895(15) 0.5204(2) 0.20665(11) 0.0270(6) Uani 1 1 d . . . . .
N2A N 0.58895(15) 0.3584(2) 0.35140(11) 0.0250(6) Uani 1 1 d . . . . .
C1 C 0.8329(2) 0.8089(4) 0.1209(2) 0.0506(11) Uani 1 1 d . . . . .
H1A H 0.848264 0.795252 0.159603 0.076 Uiso 1 1 calc GR . . . .
H1B H 0.789639 0.852628 0.116728 0.076 Uiso 1 1 calc GR . . . .
H1C H 0.871590 0.844723 0.105604 0.076 Uiso 1 1 calc GR . . . .
C1A C 0.6186(3) 0.1614(5) 0.5043(2) 0.0757(18) Uani 1 1 d . . . . .
H1AA H 0.629454 0.235505 0.501845 0.114 Uiso 1 1 calc GR . . . .
H1AB H 0.659406 0.126093 0.525697 0.114 Uiso 1 1 calc GR . . . .
H1AC H 0.575349 0.152431 0.521869 0.114 Uiso 1 1 calc GR . . . .
C2 C 0.7521(2) 0.6478(4) 0.11285(18) 0.0469(11) Uani 1 1 d . . . . .
H2A H 0.742481 0.581908 0.093508 0.070 Uiso 1 1 calc GR . . . .
H2B H 0.708824 0.691379 0.107111 0.070 Uiso 1 1 calc GR . . . .
H2C H 0.765153 0.634247 0.151793 0.070 Uiso 1 1 calc GR . . . .
C2A C 0.6705(2) 0.1280(4) 0.4137(2) 0.0602(14) Uani 1 1 d . . . . .
H2AA H 0.657036 0.104333 0.376202 0.090 Uiso 1 1 calc GR . . . .
H2AB H 0.711522 0.087248 0.431078 0.090 Uiso 1 1 calc GR . . . .
H2AC H 0.683888 0.201551 0.413729 0.090 Uiso 1 1 calc GR . . . .
C3 C 0.81577(19) 0.7051(3) 0.09072(15) 0.0357(8) Uani 1 1 d . . . . .
H3 H 0.800132 0.721245 0.051463 0.043 Uiso 1 1 calc R . . . .
C3A C 0.6053(2) 0.1137(3) 0.44579(18) 0.0428(10) Uani 1 1 d . . . . .
H3A H 0.597449 0.037414 0.449695 0.051 Uiso 1 1 calc R . . . .
C4 C 0.9448(2) 0.4391(3) 0.05253(15) 0.0352(8) Uani 1 1 d . . . . .
H4B H 0.936642 0.383967 0.025194 0.053 Uiso 1 1 calc GR . . . .
H4A H 0.954975 0.408087 0.088801 0.053 Uiso 1 1 calc GR . . . .
H4C H 0.985971 0.481559 0.045572 0.053 Uiso 1 1 calc GR . . . .
C4A C 0.4263(2) 0.1303(3) 0.31211(16) 0.0384(9) Uani 1 1 d . . . . .
H4AA H 0.385343 0.120320 0.332201 0.058 Uiso 1 1 calc GR . . . .
H4AB H 0.417535 0.092460 0.277601 0.058 Uiso 1 1 calc GR . . . .
H4AC H 0.431960 0.204364 0.304888 0.058 Uiso 1 1 calc GR . . . .
C5 C 0.8476(2) 0.5420(4) -0.01073(16) 0.0461(10) Uani 1 1 d . . . . .
H5A H 0.801815 0.579240 -0.011646 0.069 Uiso 1 1 calc GR . . . .
H5B H 0.840201 0.480046 -0.033703 0.069 Uiso 1 1 calc GR . . . .
H5C H 0.883096 0.587389 -0.024303 0.069 Uiso 1 1 calc GR . . . .
C5A C 0.4883(2) -0.0293(3) 0.36037(17) 0.0410(9) Uani 1 1 d . . . . .
H5AA H 0.533614 -0.054948 0.380429 0.061 Uiso 1 1 calc GR . . . .
H5AB H 0.476660 -0.068912 0.326605 0.061 Uiso 1 1 calc GR . . . .
H5AC H 0.449465 -0.037762 0.382697 0.061 Uiso 1 1 calc GR . . . .
C6 C 0.8759(2) 0.5089(3) 0.04936(15) 0.0338(8) Uani 1 1 d . . . . .
H6 H 0.837197 0.467618 0.063379 0.041 Uiso 1 1 calc R . . . .
C6A C 0.49641(19) 0.0883(3) 0.34659(14) 0.0294(7) Uani 1 1 d . . . . .
H6A H 0.536375 0.094439 0.323939 0.035 Uiso 1 1 calc R . . . .
C7 C 1.02229(18) 0.6986(3) 0.08980(14) 0.0264(7) Uani 1 1 d . . . . .
C7A C 0.42341(18) 0.2216(3) 0.46519(13) 0.0268(7) Uani 1 1 d . . . . .
C8 C 1.07794(19) 0.7518(3) 0.06818(14) 0.0296(7) Uani 1 1 d . . . . .
H8 H 1.069652 0.784544 0.033656 0.036 Uiso 1 1 calc R . . . .
C8A C 0.3730(2) 0.2109(3) 0.50249(14) 0.0318(8) Uani 1 1 d . . . . .
H8A H 0.364774 0.145716 0.518350 0.038 Uiso 1 1 calc R . . . .
C9 C 1.14691(19) 0.7539(3) 0.10050(15) 0.0322(8) Uani 1 1 d . . . . .
H9 H 1.185772 0.786945 0.086555 0.039 Uiso 1 1 calc R . . . .
C9A C 0.33554(19) 0.3010(3) 0.51513(14) 0.0325(8) Uani 1 1 d . . . . .
H9A H 0.301446 0.296012 0.539929 0.039 Uiso 1 1 calc R . . . .
C10 C 1.15938(19) 0.7082(3) 0.15300(15) 0.0312(7) Uani 1 1 d . . . . .
H10 H 1.205675 0.711518 0.174074 0.037 Uiso 1 1 calc R . . . .
C10A C 0.34767(19) 0.3982(3) 0.49170(14) 0.0321(8) Uani 1 1 d . . . . .
H10A H 0.320603 0.457224 0.499630 0.038 Uiso 1 1 calc R . . . .
C11 C 1.10148(19) 0.6574(3) 0.17345(14) 0.0266(7) Uani 1 1 d . . . . .
C11A C 0.40116(18) 0.4072(3) 0.45586(13) 0.0257(7) Uani 1 1 d . . . . .
C12 C 1.03296(18) 0.6490(3) 0.14135(14) 0.0245(7) Uani 1 1 d . . . . .
C12A C 0.43869(17) 0.3181(3) 0.44204(13) 0.0239(7) Uani 1 1 d . . . . .
C13 C 1.10451(19) 0.6092(3) 0.23027(14) 0.0297(7) Uani 1 1 d . . . . .
H13A H 1.153317 0.581267 0.242567 0.036 Uiso 1 1 calc R . . . .
H13B H 1.093415 0.662331 0.256669 0.036 Uiso 1 1 calc R . . . .
C13A C 0.4241(2) 0.5095(3) 0.43199(14) 0.0311(7) Uani 1 1 d . . . . .
H13C H 0.455322 0.549283 0.460160 0.037 Uiso 1 1 calc R . . . .
H13D H 0.381018 0.552120 0.419220 0.037 Uiso 1 1 calc R . . . .
C14 C 1.0415(2) 0.4888(3) 0.28458(14) 0.0308(7) Uani 1 1 d . . . . .
H14A H 1.014636 0.543072 0.301619 0.037 Uiso 1 1 calc R . . . .
H14B H 1.090201 0.483695 0.305770 0.037 Uiso 1 1 calc R . . . .
C14A C 0.5173(2) 0.5730(3) 0.37591(16) 0.0320(8) Uani 1 1 d . . . . .
H14C H 0.548927 0.550472 0.349344 0.038 Uiso 1 1 calc R . . . .
H14D H 0.548290 0.586805 0.410809 0.038 Uiso 1 1 calc R . . . .
C15 C 1.0021(2) 0.3834(3) 0.28769(15) 0.0315(7) Uani 1 1 d . . . . .
H15A H 1.003324 0.363667 0.326320 0.038 Uiso 1 1 calc R . . . .
H15B H 0.950995 0.391566 0.271701 0.038 Uiso 1 1 calc R . . . .
C15A C 0.4791(2) 0.6750(3) 0.35547(17) 0.0383(9) Uani 1 1 d . . . . .
H15C H 0.448437 0.699793 0.382258 0.046 Uiso 1 1 calc R . . . .
H15D H 0.515460 0.729137 0.351418 0.046 Uiso 1 1 calc R . . . .
C16 C 1.0351(2) 0.3313(3) 0.20260(15) 0.0338(8) Uani 1 1 d . . . . .
H16C H 0.985130 0.344535 0.185084 0.041 Uiso 1 1 calc R . . . .
H16D H 1.055160 0.274111 0.182689 0.041 Uiso 1 1 calc R . . . .
C16A C 0.3791(2) 0.5798(3) 0.30970(16) 0.0368(8) Uani 1 1 d . . . . .
H16A H 0.348813 0.568537 0.274247 0.044 Uiso 1 1 calc R . . . .
H16B H 0.347761 0.606511 0.335525 0.044 Uiso 1 1 calc R . . . .
C17 C 1.08076(19) 0.4295(3) 0.19935(14) 0.0300(7) Uani 1 1 d . . . . .
H17C H 1.130451 0.416542 0.217511 0.036 Uiso 1 1 calc R . . . .
H17D H 1.083283 0.446208 0.160766 0.036 Uiso 1 1 calc R . . . .
C17A C 0.41290(19) 0.4751(3) 0.33100(14) 0.0289(7) Uani 1 1 d . . . . .
H17A H 0.373652 0.426760 0.336952 0.035 Uiso 1 1 calc R . . . .
H17B H 0.438904 0.444459 0.302767 0.035 Uiso 1 1 calc R . . . .
C18 C 0.85949(18) 0.5760(3) 0.24970(14) 0.0277(7) Uani 1 1 d . . . . .
H18 H 0.885021 0.637859 0.260574 0.033 Uiso 1 1 calc R . . . .
C18A C 0.64920(18) 0.4075(3) 0.37702(14) 0.0277(7) Uani 1 1 d . . . . .
H18A H 0.652308 0.420845 0.414852 0.033 Uiso 1 1 calc R . . . .
C19 C 0.80336(18) 0.5447(3) 0.27816(14) 0.0297(7) Uani 1 1 d . . . . .
H19 H 0.791635 0.585122 0.307656 0.036 Uiso 1 1 calc R . . . .
C19A C 0.70667(18) 0.4391(3) 0.34988(14) 0.0268(7) Uani 1 1 d . . . . .
H19A H 0.746776 0.474778 0.368945 0.032 Uiso 1 1 calc R . . . .
C20 C 0.76424(17) 0.4526(3) 0.26275(13) 0.0255(7) Uani 1 1 d . . . . .
C20A C 0.70397(17) 0.4167(3) 0.29337(14) 0.0252(7) Uani 1 1 d . . . . .
C21 C 0.78343(19) 0.3963(3) 0.21756(15) 0.0300(7) Uani 1 1 d . . . . .
H21 H 0.758065 0.335002 0.205453 0.036 Uiso 1 1 calc R . . . .
C21A C 0.64364(18) 0.3604(3) 0.26763(14) 0.0276(7) Uani 1 1 d . . . . .
H21A H 0.641116 0.340619 0.230609 0.033 Uiso 1 1 calc R . . . .
C22 C 0.84008(18) 0.4322(3) 0.19108(15) 0.0296(7) Uani 1 1 d . . . . .
H22 H 0.852167 0.393862 0.161011 0.036 Uiso 1 1 calc R . . . .
C22A C 0.58745(18) 0.3341(3) 0.29737(14) 0.0264(7) Uani 1 1 d . . . . .
H22A H 0.546811 0.298024 0.279320 0.032 Uiso 1 1 calc R . . . .
O1B O 0.93467(18) 0.6205(2) 0.37785(12) 0.0502(7) Uani 1 1 d . . . . .
C1B C 0.9341(3) 0.5186(4) 0.40100(17) 0.0506(11) Uani 1 1 d . . . . .
H H 0.984089 0.492965 0.410706 0.061 Uiso 1 1 calc R . . . .
HA H 0.907875 0.469898 0.374412 0.061 Uiso 1 1 calc R . . . .
C2B C 0.8964(3) 0.5250(4) 0.4522(2) 0.0652(14) Uani 1 1 d . . . . .
HF H 0.852249 0.481798 0.448086 0.078 Uiso 1 1 calc R . . . .
HG H 0.929020 0.501478 0.484756 0.078 Uiso 1 1 calc R . . . .
C3B C 0.8778(4) 0.6398(4) 0.4568(2) 0.0739(17) Uani 1 1 d . . . . .
HB H 0.885985 0.663455 0.495073 0.089 Uiso 1 1 calc R . . . .
HC H 0.827150 0.653800 0.441275 0.089 Uiso 1 1 calc R . . . .
C4B C 0.9311(3) 0.6924(4) 0.42284(19) 0.0536(12) Uani 1 1 d . . . . .
HD H 0.912908 0.761131 0.409330 0.064 Uiso 1 1 calc R . . . .
HE H 0.979168 0.701399 0.444643 0.064 Uiso 1 1 calc R . . . .
Sb1 Sb 0.69565(2) 0.82269(2) 0.31487(2) 0.03373(8) Uani 1 1 d . . . . .
F1 F 0.67562(16) 0.8672(2) 0.38475(9) 0.0540(6) Uani 1 1 d . . . . .
F2 F 0.79323(14) 0.7913(2) 0.34413(12) 0.0604(7) Uani 1 1 d . . . . .
F3 F 0.71430(16) 0.7799(2) 0.24436(10) 0.0605(7) Uani 1 1 d . . . . .
F4 F 0.72193(15) 0.96195(19) 0.29900(10) 0.0527(6) Uani 1 1 d . . . . .
F5 F 0.59709(13) 0.8499(2) 0.28514(10) 0.0482(6) Uani 1 1 d . . . . .
F6 F 0.66930(14) 0.68360(18) 0.33135(12) 0.0505(6) Uani 1 1 d . . . . .
Sb02 Sb 0.80087(2) 0.16518(2) 0.08276(2) 0.03897(8) Uani 1 1 d . . . . .
F00M F 0.73303(18) 0.1218(2) 0.02181(15) 0.0823(11) Uani 1 1 d . . . . .
F00N F 0.8676(2) 0.2127(3) 0.14210(13) 0.0954(13) Uani 1 1 d . . . . .
F00P F 0.7270(2) 0.2459(3) 0.10834(12) 0.1014(14) Uani 1 1 d . . . . .
F01O F 0.8195(3) 0.2810(4) 0.04086(17) 0.133(2) Uani 1 1 d . . . . .
F01T F 0.87355(18) 0.0840(4) 0.06022(18) 0.129(2) Uani 1 1 d . . . . .
F014 F 0.7750(2) 0.0528(3) 0.1242(2) 0.1148(16) Uani 1 1 d . . . . .

loop_
_atom_site_aniso_label
_atom_site_aniso_U_11
_atom_site_aniso_U_22
_atom_site_aniso_U_33
_atom_site_aniso_U_23
_atom_site_aniso_U_13
_atom_site_aniso_U_12
Ni1 0.0192(3) 0.0265(3) 0.0277(3) -0.0012(2) 0.0071(2) -0.0020(2)
Ni1A 0.0192(3) 0.0216(3) 0.0264(3) 0.0016(2) 0.0063(2) 0.0007(2)
P1 0.0195(4) 0.0342(5) 0.0286(4) -0.0024(3) 0.0046(3) -0.0036(3)
P1A 0.0218(4) 0.0225(4) 0.0308(4) 0.0018(3) 0.0044(3) 0.0025(3)
O1 0.0234(12) 0.0384(14) 0.0293(12) 0.0003(10) 0.0009(10) -0.0071(10)
O1A 0.0394(14) 0.0236(12) 0.0354(13) 0.0050(10) 0.0138(11) 0.0024(11)
O2 0.0447(15) 0.0280(13) 0.0334(13) 0.0039(10) 0.0110(11) 0.0036(11)
O2A 0.0386(15) 0.0352(14) 0.0436(15) 0.0149(11) 0.0029(12) 0.0024(12)
N1 0.0238(14) 0.0254(14) 0.0295(14) 0.0007(11) 0.0068(11) 0.0010(11)
N1A 0.0241(13) 0.0206(13) 0.0285(14) 0.0028(10) 0.0032(11) 0.0004(11)
N2 0.0226(14) 0.0291(15) 0.0306(14) 0.0005(11) 0.0080(11) 0.0002(12)
N2A 0.0206(13) 0.0251(14) 0.0300(14) 0.0022(11) 0.0052(11) 0.0005(11)
C1 0.040(2) 0.050(3) 0.060(3) -0.003(2) 0.003(2) 0.016(2)
C1A 0.079(4) 0.078(4) 0.058(3) 0.002(3) -0.031(3) 0.008(3)
C2 0.0221(18) 0.076(3) 0.043(2) 0.005(2) 0.0048(16) 0.0068(19)
C2A 0.025(2) 0.045(3) 0.108(4) 0.006(3) 0.001(2) 0.0101(19)
C3 0.0209(16) 0.051(2) 0.0343(18) 0.0011(16) 0.0009(14) 0.0041(16)
C3A 0.032(2) 0.031(2) 0.060(3) 0.0061(18) -0.0119(18) 0.0045(16)
C4 0.040(2) 0.036(2) 0.0313(18) -0.0074(15) 0.0100(15) -0.0090(17)
C4A 0.036(2) 0.039(2) 0.038(2) 0.0001(16) -0.0032(16) -0.0046(17)
C5 0.038(2) 0.061(3) 0.037(2) -0.0114(19) -0.0015(17) -0.008(2)
C5A 0.044(2) 0.0286(19) 0.050(2) -0.0061(16) 0.0039(18) 0.0007(17)
C6 0.0288(18) 0.040(2) 0.0331(18) -0.0061(15) 0.0076(15) -0.0136(16)
C6A 0.0261(17) 0.0306(18) 0.0329(17) -0.0044(14) 0.0087(14) 0.0003(14)
C7 0.0241(16) 0.0244(16) 0.0306(16) -0.0045(13) 0.0037(13) -0.0023(13)
C7A 0.0275(17) 0.0282(17) 0.0248(15) 0.0004(13) 0.0039(13) -0.0003(14)
C8 0.0318(18) 0.0283(17) 0.0293(16) -0.0014(13) 0.0057(14) -0.0059(15)
C8A 0.0328(18) 0.0373(19) 0.0260(16) 0.0053(14) 0.0064(14) -0.0034(16)
C9 0.0261(17) 0.0316(19) 0.0406(19) -0.0018(15) 0.0106(15) -0.0092(15)
C9A 0.0266(17) 0.047(2) 0.0246(16) 0.0020(15) 0.0071(14) 0.0001(16)
C10 0.0221(16) 0.0339(19) 0.0373(18) 0.0008(15) 0.0031(14) -0.0040(14)
C10A 0.0276(17) 0.042(2) 0.0270(16) -0.0017(14) 0.0065(14) 0.0106(16)
C11 0.0235(16) 0.0245(16) 0.0321(17) -0.0010(13) 0.0050(13) -0.0002(13)
C11A 0.0233(16) 0.0320(18) 0.0215(15) 0.0014(13) 0.0019(12) 0.0040(14)
C12 0.0212(15) 0.0239(16) 0.0300(16) -0.0038(13) 0.0093(13) -0.0008(13)
C12A 0.0173(14) 0.0303(17) 0.0233(15) 0.0001(12) 0.0002(12) 0.0015(13)
C13 0.0238(16) 0.0333(18) 0.0312(17) 0.0011(14) 0.0008(14) -0.0022(14)
C13A 0.0370(19) 0.0276(17) 0.0295(17) 0.0015(13) 0.0074(15) 0.0059(15)
C14 0.0341(18) 0.0332(19) 0.0262(16) 0.0016(14) 0.0080(14) 0.0042(15)
C14A 0.0284(17) 0.0255(17) 0.0410(19) 0.0036(14) 0.0006(15) -0.0041(15)
C15 0.0341(19) 0.0306(18) 0.0315(17) 0.0020(14) 0.0104(15) 0.0025(15)
C15A 0.039(2) 0.0256(18) 0.050(2) 0.0078(15) 0.0034(18) 0.0011(16)
C16 0.044(2) 0.0269(18) 0.0321(18) -0.0001(14) 0.0124(16) 0.0036(16)
C16A 0.0347(19) 0.037(2) 0.0371(19) 0.0090(16) -0.0006(16) 0.0052(16)
C17 0.0291(17) 0.0297(18) 0.0328(17) 0.0028(14) 0.0094(14) 0.0067(15)
C17A 0.0260(17) 0.0313(18) 0.0289(16) 0.0021(13) 0.0015(13) -0.0016(14)
C18 0.0250(16) 0.0250(16) 0.0340(17) -0.0023(13) 0.0075(14) -0.0024(14)
C18A 0.0254(17) 0.0271(17) 0.0314(17) -0.0013(13) 0.0067(13) 0.0007(14)
C19 0.0260(17) 0.0311(18) 0.0334(17) -0.0014(14) 0.0092(14) 0.0004(14)
C19A 0.0191(15) 0.0288(17) 0.0326(17) -0.0006(13) 0.0039(13) -0.0008(13)
C20 0.0185(15) 0.0285(17) 0.0304(16) 0.0011(13) 0.0063(13) 0.0012(13)
C20A 0.0189(15) 0.0251(16) 0.0324(17) 0.0013(13) 0.0062(13) 0.0023(13)
C21 0.0248(17) 0.0294(18) 0.0372(18) -0.0046(14) 0.0088(14) -0.0034(14)
C21A 0.0262(17) 0.0293(17) 0.0282(16) -0.0015(13) 0.0071(13) -0.0004(14)
C22 0.0254(17) 0.0295(18) 0.0359(18) -0.0056(14) 0.0111(14) -0.0015(14)
C22A 0.0217(16) 0.0258(17) 0.0320(17) 0.0005(13) 0.0051(13) -0.0017(13)
O1B 0.067(2) 0.0442(17) 0.0411(15) 0.0000(13) 0.0125(14) 0.0040(15)
C1B 0.065(3) 0.050(3) 0.038(2) 0.0034(18) 0.012(2) 0.002(2)
C2B 0.087(4) 0.063(3) 0.050(3) -0.003(2) 0.024(3) -0.009(3)
C3B 0.105(5) 0.056(3) 0.073(4) -0.014(3) 0.054(3) -0.004(3)
C4B 0.067(3) 0.052(3) 0.042(2) -0.007(2) 0.010(2) -0.015(2)
Sb1 0.03373(13) 0.03576(14) 0.03360(13) 0.00602(9) 0.01140(10) 0.00072(10)
F1 0.0816(19) 0.0504(14) 0.0331(12) 0.0044(10) 0.0183(12) 0.0011(14)
F2 0.0352(13) 0.0656(17) 0.0783(19) 0.0223(15) 0.0007(12) -0.0002(12)
F3 0.0665(17) 0.0753(19) 0.0464(14) -0.0091(13) 0.0312(13) -0.0002(15)
F4 0.0674(16) 0.0375(13) 0.0555(14) 0.0149(11) 0.0167(13) -0.0077(12)
F5 0.0352(12) 0.0650(16) 0.0450(13) 0.0115(11) 0.0076(10) 0.0082(11)
F6 0.0485(14) 0.0343(12) 0.0723(17) 0.0089(11) 0.0210(13) -0.0032(11)
Sb02 0.04839(16) 0.03229(14) 0.03977(14) -0.00749(10) 0.01861(11) -0.01348(11)
F00M 0.072(2) 0.0561(18) 0.109(3) -0.0369(18) -0.0227(19) -0.0140(16)
F00N 0.148(3) 0.0562(18) 0.0637(19) -0.0223(15) -0.051(2) 0.017(2)
F00P 0.148(3) 0.109(3) 0.0487(16) 0.0049(17) 0.0190(19) 0.086(3)
F01O 0.142(4) 0.149(4) 0.096(3) 0.061(3) -0.024(3) -0.111(3)
F01T 0.0523(19) 0.215(5) 0.123(3) -0.102(3) 0.021(2) 0.016(3)
F014 0.099(3) 0.073(2) 0.182(4) 0.082(3) 0.055(3) 0.019(2)

loop_
_atom_type_symbol
_atom_type_description
_atom_type_scat_dispersion_real
_atom_type_scat_dispersion_imag
_atom_type_scat_source
C C 0.0181 0.0091 'International Tables Vol C Tables 4.2.6.8 and 6.1.1.4'
H H 0.0000 0.0000 'International Tables Vol C Tables 4.2.6.8 and 6.1.1.4'
F F 0.0727 0.0534 'International Tables Vol C Tables 4.2.6.8 and 6.1.1.4'
N N 0.0311 0.0180 'International Tables Vol C Tables 4.2.6.8 and 6.1.1.4'
Ni Ni -3.0029 0.5091 'International Tables Vol C Tables 4.2.6.8 and 6.1.1.4'
O O 0.0492 0.0322 'International Tables Vol C Tables 4.2.6.8 and 6.1.1.4'
P P 0.2955 0.4335 'International Tables Vol C Tables 4.2.6.8 and 6.1.1.4'
Sb Sb -0.0562 5.8946 'International Tables Vol C Tables 4.2.6.8 and 6.1.1.4'

loop_
_geom_angle_atom_site_label_1
_geom_angle_atom_site_label_2
_geom_angle_atom_site_label_3
_geom_angle
_geom_angle_site_symmetry_1
_geom_angle_site_symmetry_3
_geom_angle_publ_flag
N1 Ni1 P1 158.54(8) . . ?
N2 Ni1 P1 97.34(9) . . ?
N2 Ni1 N1 100.62(11) . . ?
C12 Ni1 P1 80.89(11) . . ?
C12 Ni1 N1 82.92(13) . . ?
C12 Ni1 N2 171.75(13) . . ?
N1A Ni1A P1A 162.65(8) . . ?
N2A Ni1A P1A 99.10(9) . . ?
N2A Ni1A N1A 96.31(11) . . ?
C12A Ni1A P1A 81.27(11) . . ?
C12A Ni1A N1A 84.12(13) . . ?
C12A Ni1A N2A 174.70(13) . . ?
O1 P1 Ni1 108.10(9) . . ?
O1 P1 C3 101.77(16) . . ?
O1 P1 C6 101.77(15) . . ?
C3 P1 Ni1 123.20(13) . . ?
C6 P1 Ni1 111.80(13) . . ?
C6 P1 C3 107.67(18) . . ?
O1A P1A Ni1A 107.65(9) . . ?
O1A P1A C3A 101.14(17) . . ?
O1A P1A C6A 103.02(15) . . ?
C3A P1A Ni1A 121.33(14) . . ?
C3A P1A C6A 106.72(18) . . ?
C6A P1A Ni1A 114.63(12) . . ?
C7 O1 P1 110.3(2) . . ?
C7A O1A P1A 110.1(2) . . ?
C15 O2 C16 109.1(3) . . ?
C15A O2A C16A 109.8(3) . . ?
C13 N1 Ni1 105.3(2) . . ?
C13 N1 C17 107.0(3) . . ?
C14 N1 Ni1 122.1(2) . . ?
C14 N1 C13 107.2(3) . . ?
C14 N1 C17 106.9(3) . . ?
C17 N1 Ni1 107.4(2) . . ?
C13A N1A Ni1A 108.75(19) . . ?
C14A N1A Ni1A 117.1(2) . . ?
C14A N1A C13A 110.4(3) . . ?
C14A N1A C17A 106.8(3) . . ?
C17A N1A Ni1A 103.0(2) . . ?
C17A N1A C13A 110.5(3) . . ?
C18 N2 Ni1 116.7(2) . . ?
C22 N2 Ni1 125.9(2) . . ?
C22 N2 C18 117.4(3) . . ?
C18A N2A Ni1A 116.7(2) . . ?
C18A N2A C22A 117.5(3) . . ?
C22A N2A Ni1A 125.7(2) . . ?
H1A C1 H1B 109.5 . . ?
H1A C1 H1C 109.5 . . ?
H1B C1 H1C 109.5 . . ?
C3 C1 H1A 109.5 . . ?
C3 C1 H1B 109.5 . . ?
C3 C1 H1C 109.5 . . ?
H1AA C1A H1AB 109.5 . . ?
H1AA C1A H1AC 109.5 . . ?
H1AB C1A H1AC 109.5 . . ?
C3A C1A H1AA 109.5 . . ?
C3A C1A H1AB 109.5 . . ?
C3A C1A H1AC 109.5 . . ?
H2A C2 H2B 109.5 . . ?
H2A C2 H2C 109.5 . . ?
H2B C2 H2C 109.5 . . ?
C3 C2 H2A 109.5 . . ?
C3 C2 H2B 109.5 . . ?
C3 C2 H2C 109.5 . . ?
H2AA C2A H2AB 109.5 . . ?
H2AA C2A H2AC 109.5 . . ?
H2AB C2A H2AC 109.5 . . ?
C3A C2A H2AA 109.5 . . ?
C3A C2A H2AB 109.5 . . ?
C3A C2A H2AC 109.5 . . ?
P1 C3 H3 107.9 . . ?
C1 C3 P1 110.7(3) . . ?
C1 C3 C2 110.7(4) . . ?
C1 C3 H3 107.9 . . ?
C2 C3 P1 111.6(3) . . ?
C2 C3 H3 107.9 . . ?
P1A C3A H3A 107.6 . . ?
C1A C3A P1A 108.9(3) . . ?
C1A C3A H3A 107.6 . . ?
C2A C3A P1A 111.7(3) . . ?
C2A C3A C1A 113.1(4) . . ?
C2A C3A H3A 107.6 . . ?
H4B C4 H4A 109.5 . . ?
H4B C4 H4C 109.5 . . ?
H4A C4 H4C 109.5 . . ?
C6 C4 H4B 109.5 . . ?
C6 C4 H4A 109.5 . . ?
C6 C4 H4C 109.5 . . ?
H4AA C4A H4AB 109.5 . . ?
H4AA C4A H4AC 109.5 . . ?
H4AB C4A H4AC 109.5 . . ?
C6A C4A H4AA 109.5 . . ?
C6A C4A H4AB 109.5 . . ?
C6A C4A H4AC 109.5 . . ?
H5A C5 H5B 109.5 . . ?
H5A C5 H5C 109.5 . . ?
H5B C5 H5C 109.5 . . ?
C6 C5 H5A 109.5 . . ?
C6 C5 H5B 109.5 . . ?
C6 C5 H5C 109.5 . . ?
H5AA C5A H5AB 109.5 . . ?
H5AA C5A H5AC 109.5 . . ?
H5AB C5A H5AC 109.5 . . ?
C6A C5A H5AA 109.5 . . ?
C6A C5A H5AB 109.5 . . ?
C6A C5A H5AC 109.5 . . ?
P1 C6 H6 108.1 . . ?
C4 C6 P1 108.0(2) . . ?
C4 C6 C5 111.7(3) . . ?
C4 C6 H6 108.1 . . ?
C5 C6 P1 112.7(3) . . ?
C5 C6 H6 108.1 . . ?
P1A C6A H6A 107.6 . . ?
C4A C6A P1A 110.5(2) . . ?
C4A C6A C5A 110.8(3) . . ?
C4A C6A H6A 107.6 . . ?
C5A C6A P1A 112.6(3) . . ?
C5A C6A H6A 107.6 . . ?
C8 C7 O1 120.9(3) . . ?
C8 C7 C12 122.8(3) . . ?
C12 C7 O1 116.3(3) . . ?
C8A C7A O1A 120.3(3) . . ?
C12A C7A O1A 116.9(3) . . ?
C12A C7A C8A 122.8(3) . . ?
C7 C8 H8 121.5 . . ?
C7 C8 C9 117.0(3) . . ?
C9 C8 H8 121.5 . . ?
C7A C8A H8A 121.3 . . ?
C9A C8A C7A 117.4(3) . . ?
C9A C8A H8A 121.3 . . ?
C8 C9 H9 119.0 . . ?
C10 C9 C8 122.0(3) . . ?
C10 C9 H9 119.0 . . ?
C8A C9A H9A 119.2 . . ?
C10A C9A C8A 121.5(3) . . ?
C10A C9A H9A 119.2 . . ?
C9 C10 H10 120.5 . . ?
C11 C10 C9 118.9(3) . . ?
C11 C10 H10 120.5 . . ?
C9A C10A H10A 120.2 . . ?
C9A C10A C11A 119.6(3) . . ?
C11A C10A H10A 120.2 . . ?
C10 C11 C13 125.7(3) . . ?
C12 C11 C10 120.7(3) . . ?
C12 C11 C13 113.6(3) . . ?
C10A C11A C13A 124.6(3) . . ?
C12A C11A C10A 119.9(3) . . ?
C12A C11A C13A 115.4(3) . . ?
C7 C12 Ni1 124.4(3) . . ?
C11 C12 Ni1 117.1(3) . . ?
C11 C12 C7 118.4(3) . . ?
C7A C12A Ni1A 123.8(3) . . ?
C11A C12A Ni1A 117.6(3) . . ?
C11A C12A C7A 118.6(3) . . ?
N1 C13 C11 107.7(3) . . ?
N1 C13 H13A 110.2 . . ?
N1 C13 H13B 110.2 . . ?
C11 C13 H13A 110.2 . . ?
C11 C13 H13B 110.2 . . ?
H13A C13 H13B 108.5 . . ?
N1A C13A H13C 110.0 . . ?
N1A C13A H13D 110.0 . . ?
C11A C13A N1A 108.7(3) . . ?
C11A C13A H13C 110.0 . . ?
C11A C13A H13D 110.0 . . ?
H13C C13A H13D 108.3 . . ?
N1 C14 H14A 108.9 . . ?
N1 C14 H14B 108.9 . . ?
N1 C14 C15 113.3(3) . . ?
H14A C14 H14B 107.7 . . ?
C15 C14 H14A 108.9 . . ?
C15 C14 H14B 108.9 . . ?
N1A C14A H14C 108.8 . . ?
N1A C14A H14D 108.8 . . ?
N1A C14A C15A 113.7(3) . . ?
H14C C14A H14D 107.7 . . ?
C15A C14A H14C 108.8 . . ?
C15A C14A H14D 108.8 . . ?
O2 C15 C14 112.8(3) . . ?
O2 C15 H15A 109.0 . . ?
O2 C15 H15B 109.0 . . ?
C14 C15 H15A 109.0 . . ?
C14 C15 H15B 109.0 . . ?
H15A C15 H15B 107.8 . . ?
O2A C15A C14A 109.6(3) . . ?
O2A C15A H15C 109.8 . . ?
O2A C15A H15D 109.8 . . ?
C14A C15A H15C 109.8 . . ?
C14A C15A H15D 109.8 . . ?
H15C C15A H15D 108.2 . . ?
O2 C16 H16C 109.5 . . ?
O2 C16 H16D 109.5 . . ?
O2 C16 C17 110.7(3) . . ?
H16C C16 H16D 108.1 . . ?
C17 C16 H16C 109.5 . . ?
C17 C16 H16D 109.5 . . ?
O2A C16A H16A 109.4 . . ?
O2A C16A H16B 109.4 . . ?
O2A C16A C17A 111.4(3) . . ?
H16A C16A H16B 108.0 . . ?
C17A C16A H16A 109.4 . . ?
C17A C16A H16B 109.4 . . ?
N1 C17 C16 111.2(3) . . ?
N1 C17 H17C 109.4 . . ?
N1 C17 H17D 109.4 . . ?
C16 C17 H17C 109.4 . . ?
C16 C17 H17D 109.4 . . ?
H17C C17 H17D 108.0 . . ?
N1A C17A C16A 113.7(3) . . ?
N1A C17A H17A 108.8 . . ?
N1A C17A H17B 108.8 . . ?
C16A C17A H17A 108.8 . . ?
C16A C17A H17B 108.8 . . ?
H17A C17A H17B 107.7 . . ?
N2 C18 H18 118.7 . . ?
N2 C18 C19 122.6(3) . . ?
C19 C18 H18 118.7 . . ?
N2A C18A H18A 118.5 . . ?
N2A C18A C19A 123.1(3) . . ?
C19A C18A H18A 118.5 . . ?
C18 C19 H19 120.1 . . ?
C18 C19 C20 119.9(3) . . ?
C20 C19 H19 120.1 . . ?
C18A C19A H19A 120.4 . . ?
C18A C19A C20A 119.2(3) . . ?
C20A C19A H19A 120.4 . . ?
C19 C20 C20A 120.7(3) . . ?
C19 C20 C21 117.5(3) . . ?
C21 C20 C20A 121.8(3) . . ?
C19A C20A C20 120.3(3) . . ?
C21A C20A C19A 117.6(3) . . ?
C21A C20A C20 122.1(3) . . ?
C20 C21 H21 120.2 . . ?
C22 C21 C20 119.5(3) . . ?
C22 C21 H21 120.2 . . ?
C20A C21A H21A 120.2 . . ?
C22A C21A C20A 119.5(3) . . ?
C22A C21A H21A 120.2 . . ?
N2 C22 C21 123.1(3) . . ?
N2 C22 H22 118.5 . . ?
C21 C22 H22 118.5 . . ?
N2A C22A C21A 122.8(3) . . ?
N2A C22A H22A 118.6 . . ?
C21A C22A H22A 118.6 . . ?
C1B O1B C4B 105.7(3) . . ?
O1B C1B H 110.1 . . ?
O1B C1B HA 110.1 . . ?
O1B C1B C2B 108.2(4) . . ?
H C1B HA 108.4 . . ?
C2B C1B H 110.1 . . ?
C2B C1B HA 110.1 . . ?
C1B C2B HF 110.9 . . ?
C1B C2B HG 110.9 . . ?
HF C2B HG 108.9 . . ?
C3B C2B C1B 104.4(4) . . ?
C3B C2B HF 110.9 . . ?
C3B C2B HG 110.9 . . ?
C2B C3B HB 111.3 . . ?
C2B C3B HC 111.3 . . ?
C2B C3B C4B 102.3(4) . . ?
HB C3B HC 109.2 . . ?
C4B C3B HB 111.3 . . ?
C4B C3B HC 111.3 . . ?
O1B C4B C3B 103.9(4) . . ?
O1B C4B HD 111.0 . . ?
O1B C4B HE 111.0 . . ?
C3B C4B HD 111.0 . . ?
C3B C4B HE 111.0 . . ?
HD C4B HE 109.0 . . ?
F1 Sb1 F3 178.94(13) . . ?
F1 Sb1 F4 89.69(11) . . ?
F1 Sb1 F5 89.69(12) . . ?
F1 Sb1 F6 89.85(12) . . ?
F2 Sb1 F1 90.93(13) . . ?
F2 Sb1 F3 90.02(13) . . ?
F2 Sb1 F4 90.99(12) . . ?
F2 Sb1 F5 178.30(13) . . ?
F2 Sb1 F6 88.95(12) . . ?
F3 Sb1 F4 89.81(12) . . ?
F3 Sb1 F5 89.37(12) . . ?
F3 Sb1 F6 90.65(13) . . ?
F4 Sb1 F5 90.59(12) . . ?
F4 Sb1 F6 179.53(12) . . ?
F6 Sb1 F5 89.47(11) . . ?
F00N Sb02 F00M 178.07(15) . . ?
F00N Sb02 F00P 89.70(18) . . ?
F00P Sb02 F00M 89.47(16) . . ?
F01O Sb02 F00M 87.01(16) . . ?
F01O Sb02 F00N 91.21(17) . . ?
F01O Sb02 F00P 87.2(2) . . ?
F01T Sb02 F00M 91.74(16) . . ?
F01T Sb02 F00N 89.14(17) . . ?
F01T Sb02 F00P 177.9(2) . . ?
F01T Sb02 F01O 94.5(3) . . ?
F01T Sb02 F014 89.3(2) . . ?
F014 Sb02 F00M 90.8(2) . . ?
F014 Sb02 F00N 90.9(2) . . ?
F014 Sb02 F00P 89.01(18) . . ?
F014 Sb02 F01O 175.7(2) . . ?

loop_
_geom_bond_atom_site_label_1
_geom_bond_atom_site_label_2
_geom_bond_distance
_geom_bond_site_symmetry_2
_geom_bond_publ_flag
Ni1 P1 2.1294(10) . ?
Ni1 N1 2.066(3) . ?
Ni1 N2 1.941(3) . ?
Ni1 C12 1.863(3) . ?
Ni1A P1A 2.1347(10) . ?
Ni1A N1A 2.044(3) . ?
Ni1A N2A 1.944(3) . ?
Ni1A C12A 1.858(3) . ?
P1 O1 1.652(2) . ?
P1 C3 1.825(4) . ?
P1 C6 1.825(4) . ?
P1A O1A 1.647(3) . ?
P1A C3A 1.824(4) . ?
P1A C6A 1.826(3) . ?
O1 C7 1.392(4) . ?
O1A C7A 1.391(4) . ?
O2 C15 1.427(4) . ?
O2 C16 1.436(4) . ?
O2A C15A 1.429(5) . ?
O2A C16A 1.432(5) . ?
N1 C13 1.499(4) . ?
N1 C14 1.498(4) . ?
N1 C17 1.499(4) . ?
N1A C13A 1.508(4) . ?
N1A C14A 1.495(4) . ?
N1A C17A 1.506(4) . ?
N2 C18 1.350(4) . ?
N2 C22 1.348(4) . ?
N2A C18A 1.343(4) . ?
N2A C22A 1.347(4) . ?
C1 H1A 0.9600 . ?
C1 H1B 0.9600 . ?
C1 H1C 0.9600 . ?
C1 C3 1.514(6) . ?
C1A H1AA 0.9600 . ?
C1A H1AB 0.9600 . ?
C1A H1AC 0.9600 . ?
C1A C3A 1.533(7) . ?
C2 H2A 0.9600 . ?
C2 H2B 0.9600 . ?
C2 H2C 0.9600 . ?
C2 C3 1.534(6) . ?
C2A H2AA 0.9600 . ?
C2A H2AB 0.9600 . ?
C2A H2AC 0.9600 . ?
C2A C3A 1.527(6) . ?
C3 H3 0.9800 . ?
C3A H3A 0.9800 . ?
C4 H4B 0.9600 . ?
C4 H4A 0.9600 . ?
C4 H4C 0.9600 . ?
C4 C6 1.534(5) . ?
C4A H4AA 0.9600 . ?
C4A H4AB 0.9600 . ?
C4A H4AC 0.9600 . ?
C4A C6A 1.529(5) . ?
C5 H5A 0.9600 . ?
C5 H5B 0.9600 . ?
C5 H5C 0.9600 . ?
C5 C6 1.540(5) . ?
C5A H5AA 0.9600 . ?
C5A H5AB 0.9600 . ?
C5A H5AC 0.9600 . ?
C5A C6A 1.535(5) . ?
C6 H6 0.9800 . ?
C6A H6A 0.9800 . ?
C7 C8 1.386(5) . ?
C7 C12 1.391(5) . ?
C7A C8A 1.390(5) . ?
C7A C12A 1.387(5) . ?
C8 H8 0.9300 . ?
C8 C9 1.394(5) . ?
C8A H8A 0.9300 . ?
C8A C9A 1.386(5) . ?
C9 H9 0.9300 . ?
C9 C10 1.392(5) . ?
C9A H9A 0.9300 . ?
C9A C10A 1.385(5) . ?
C10 H10 0.9300 . ?
C10 C11 1.391(5) . ?
C10A H10A 0.9300 . ?
C10A C11A 1.406(5) . ?
C11 C12 1.389(5) . ?
C11 C13 1.505(5) . ?
C11A C12A 1.384(5) . ?
C11A C13A 1.500(5) . ?
C13 H13A 0.9700 . ?
C13 H13B 0.9700 . ?
C13A H13C 0.9700 . ?
C13A H13D 0.9700 . ?
C14 H14A 0.9700 . ?
C14 H14B 0.9700 . ?
C14 C15 1.520(5) . ?
C14A H14C 0.9700 . ?
C14A H14D 0.9700 . ?
C14A C15A 1.516(5) . ?
C15 H15A 0.9700 . ?
C15 H15B 0.9700 . ?
C15A H15C 0.9700 . ?
C15A H15D 0.9700 . ?
C16 H16C 0.9700 . ?
C16 H16D 0.9700 . ?
C16 C17 1.505(5) . ?
C16A H16A 0.9700 . ?
C16A H16B 0.9700 . ?
C16A C17A 1.520(5) . ?
C17 H17C 0.9700 . ?
C17 H17D 0.9700 . ?
C17A H17A 0.9700 . ?
C17A H17B 0.9700 . ?
C18 H18 0.9300 . ?
C18 C19 1.377(5) . ?
C18A H18A 0.9300 . ?
C18A C19A 1.379(5) . ?
C19 H19 0.9300 . ?
C19 C20 1.390(5) . ?
C19A H19A 0.9300 . ?
C19A C20A 1.398(5) . ?
C20 C20A 1.488(4) . ?
C20 C21 1.395(5) . ?
C20A C21A 1.389(5) . ?
C21 H21 0.9300 . ?
C21 C22 1.374(5) . ?
C21A H21A 0.9300 . ?
C21A C22A 1.380(5) . ?
C22 H22 0.9300 . ?
C22A H22A 0.9300 . ?
O1B C1B 1.406(5) . ?
O1B C4B 1.431(5) . ?
C1B H 0.9700 . ?
C1B HA 0.9700 . ?
C1B C2B 1.510(6) . ?
C2B HF 0.9700 . ?
C2B HG 0.9700 . ?
C2B C3B 1.497(7) . ?
C3B HB 0.9700 . ?
C3B HC 0.9700 . ?
C3B C4B 1.519(7) . ?
C4B HD 0.9700 . ?
C4B HE 0.9700 . ?
Sb1 F1 1.876(2) . ?
Sb1 F2 1.875(2) . ?
Sb1 F3 1.876(2) . ?
Sb1 F4 1.877(2) . ?
Sb1 F5 1.883(2) . ?
Sb1 F6 1.879(2) . ?
Sb02 F00M 1.880(3) . ?
Sb02 F00N 1.858(3) . ?
Sb02 F00P 1.870(3) . ?
Sb02 F01O 1.841(3) . ?
Sb02 F01T 1.826(3) . ?
Sb02 F014 1.841(3) . ?
